data_1528562
loop_
_publ_author_name
'Hebecker, C.'
'Hoppe, R.'

_publ_section_title
;
 Zur Kristallstruktur von Indium- und Thalliumtrifluorid
;
_journal_name_full Naturwissenschaften
_journal_page_first 104
_journal_page_last 104
_journal_volume 53
_journal_year 1966
_chemical_formula_sum 'F3 In'
_chemical_name_systematic 'In F3'
_space_group_IT_number 167
_symmetry_space_group_name_Hall '-P 3* 2n'
_symmetry_space_group_name_H-M 'R -3 c :R'
_cell_angle_alpha 35.45
_cell_angle_beta 35.45
_cell_angle_gamma 35.45
_cell_formula_units_Z 2
_cell_length_a 7.709
_cell_length_b 7.709
_cell_length_c 7.709
_cell_volume 137.711
_citation_journal_id_ASTM NATWAY
_cod_data_source_file Hebecker_NATWAY_1966_1785.cif
_cod_data_source_block F3In1
_cod_original_cell_volume 137.7108
_cod_original_sg_symbol_Hall '-R 3 2"c (-y+z,x+z,-x+y+z)'
_cod_original_formula_sum 'F3 In1'
_cod_database_code 1528562

loop_
_symmetry_equiv_pos_as_xyz
x,y,z
z,x,y
y,z,x
-y+1/2,-x+1/2,-z+1/2
-z+1/2,-y+1/2,-x+1/2
-x+1/2,-z+1/2,-y+1/2
-x,-y,-z
-z,-x,-y
-y,-z,-x
y-1/2,x-1/2,z-1/2
z-1/2,y-1/2,x-1/2
x-1/2,z-1/2,y-1/2

loop_
_atom_site_label
_atom_site_type_symbol
_atom_site_fract_x
_atom_site_fract_y
_atom_site_fract_z
_atom_site_occupancy
_atom_site_U_iso_or_equiv
F1 F-1 -0.1667 0.6667 0.25 1 0.0
In1 In+3 0 0 0 1 0.0
